data_7109877
loop_
_publ_author_name
'Raghavender Medishetty'
'Terence Teck Sheng Yap'
'Lip Lin Koh'
'Jagadese J. Vittal'

_publ_section_title
;
 Thermally reversible single-crystal to single-crystal transformation of
 mononuclear to dinuclear Zn(II) complexes by [2+2] cycloaddition reaction
;
_journal_name_full Chem.Commun.
_journal_page_first 9567
_journal_paper_doi 10.1039/c3cc45706k
_journal_volume 49
_journal_year 2013
_chemical_formula_sum 'C26 H22 Br2 N2 Zn'
_chemical_formula_weight 587.65
_chemical_name_systematic
; 
? 
;
_space_group_IT_number 14
_symmetry_cell_setting monoclinic
_symmetry_space_group_name_Hall '-P 2yn'
_symmetry_space_group_name_H-M 'P 1 21/n 1'
_atom_sites_solution_hydrogens geom
_atom_sites_solution_primary direct
_atom_sites_solution_secondary difmap
_audit_creation_method SHELXL-97
_cell_angle_alpha 90.00
_cell_angle_beta 90.9170(10)
_cell_angle_gamma 90.00
_cell_formula_units_Z 4
_cell_length_a 9.4853(5)
_cell_length_b 12.9621(6)
_cell_length_c 19.1602(9)
_cell_measurement_reflns_used 5534
_cell_measurement_temperature 100(2)
_cell_measurement_theta_max 27.43
_cell_measurement_theta_min 2.38
_cell_volume 2355.4(2)
_computing_cell_refinement 'Bruker SMART'
_computing_data_collection 'Bruker SMART'
_computing_data_reduction 'Bruker SAINT'
_computing_molecular_graphics 'Bruker SHELXTL'
_computing_publication_material 'Bruker SHELXTL'
_computing_structure_refinement 'SHELXL-97 (Sheldrick, 1997)'
_computing_structure_solution 'SHELXS-97 (Sheldrick, 1990)'
_diffrn_ambient_temperature 100(2)
_diffrn_measured_fraction_theta_full 0.998
_diffrn_measured_fraction_theta_max 0.998
_diffrn_measurement_device_type 'CCD area detector'
_diffrn_measurement_method 'phi and omega scans'
_diffrn_radiation_monochromator graphite
_diffrn_radiation_source 'fine-focus sealed tube'
_diffrn_radiation_type MoK\a
_diffrn_radiation_wavelength 0.71073
_diffrn_reflns_av_R_equivalents 0.0337
_diffrn_reflns_av_sigmaI/netI 0.0388
_diffrn_reflns_limit_h_max 11
_diffrn_reflns_limit_h_min -12
_diffrn_reflns_limit_k_max 16
_diffrn_reflns_limit_k_min -12
_diffrn_reflns_limit_l_max 24
_diffrn_reflns_limit_l_min -22
_diffrn_reflns_number 16391
_diffrn_reflns_theta_full 27.50
_diffrn_reflns_theta_max 27.50
_diffrn_reflns_theta_min 1.90
_exptl_absorpt_coefficient_mu 4.451
_exptl_absorpt_correction_T_max 0.4851
_exptl_absorpt_correction_T_min 0.2690
_exptl_absorpt_correction_type multi-scan
_exptl_absorpt_process_details 'Sadabs, (Sheldrick 2001)'
_exptl_crystal_colour Yellow
_exptl_crystal_density_diffrn 1.657
_exptl_crystal_density_meas ?
_exptl_crystal_density_method 'not measured'
_exptl_crystal_description Block
_exptl_crystal_F_000 1168
_exptl_crystal_size_max 0.40
_exptl_crystal_size_mid 0.19
_exptl_crystal_size_min 0.19
_refine_diff_density_max 0.705
_refine_diff_density_min -0.321
_refine_diff_density_rms 0.093
_refine_ls_extinction_method none
_refine_ls_goodness_of_fit_ref 1.037
_refine_ls_hydrogen_treatment constr
_refine_ls_matrix_type full
_refine_ls_number_parameters 407
_refine_ls_number_reflns 5394
_refine_ls_number_restraints 579
_refine_ls_restrained_S_all 1.010
_refine_ls_R_factor_all 0.0367
_refine_ls_R_factor_gt 0.0293
_refine_ls_shift/su_max 0.001
_refine_ls_shift/su_mean 0.000
_refine_ls_structure_factor_coef Fsqd
_refine_ls_weighting_details 'calc w=1/[\s^2^(Fo^2^)+(0.0395P)^2^+0.0000P] where P=(Fo^2^+2Fc^2^)/3'
_refine_ls_weighting_scheme calc
_refine_ls_wR_factor_gt 0.0703
_refine_ls_wR_factor_ref 0.0729
_reflns_number_gt 4658
_reflns_number_total 5394
_reflns_threshold_expression >2sigma(I)
_cod_data_source_file c3cc45706k.txt
_cod_data_source_block compound_1
_cod_depositor_comments
;
The following automatic conversions were performed:

'_exptl_crystal_density_meas' value 'Not measured' was changed to '?'
- the value is perceived as not measured.

Automatic conversion script
Id: cif_fix_values 3008 2015-01-20 13:52:24Z robertas 
;
_cod_original_sg_symbol_H-M P2(1)/n
_cod_database_code 7109877

loop_
_symmetry_equiv_pos_as_xyz
'x, y, z'
'-x+1/2, y+1/2, -z+1/2'
'-x, -y, -z'
'x-1/2, -y-1/2, z-1/2'

loop_
_atom_site_label
_atom_site_type_symbol
_atom_site_fract_x
_atom_site_fract_y
_atom_site_fract_z
_atom_site_U_iso_or_equiv
_atom_site_adp_type
_atom_site_occupancy
_atom_site_symmetry_multiplicity
_atom_site_calc_flag
_atom_site_refinement_flags
_atom_site_disorder_assembly
_atom_site_disorder_group
Zn1 Zn 0.43504(3) 0.62244(2) 0.209491(13) 0.01475(7) Uani 1 1 d . . .
Br1 Br 0.23089(2) 0.594849(18) 0.138704(12) 0.02014(7) Uani 1 1 d . A .
Br2 Br 0.48757(3) 0.795558(18) 0.234553(12) 0.02213(7) Uani 1 1 d . A .
N2 N 0.4096(2) 0.54705(14) 0.30236(9) 0.0158(4) Uani 1 1 d D A .
N1 N 0.5920(14) 0.541(2) 0.1652(8) 0.0141(17) Uani 0.619(5) 1 d PDU A 1
C1 C 0.7263(9) 0.5350(11) 0.1903(4) 0.0157(12) Uani 0.619(5) 1 d PDU A 1
H1 H 0.7463 0.5643 0.2348 0.019 Uiso 0.619(5) 1 calc PR A 1
C2 C 0.8365(6) 0.4884(5) 0.1551(2) 0.0129(10) Uani 0.619(5) 1 d PDU A 1
H2 H 0.9278 0.4841 0.1761 0.015 Uiso 0.619(5) 1 calc PR A 1
C3 C 0.8107(5) 0.4481(4) 0.0886(2) 0.0120(9) Uani 0.619(5) 1 d PDU A 1
C4 C 0.6742(5) 0.4569(6) 0.0603(3) 0.0155(11) Uani 0.619(5) 1 d PDU A 1
H4 H 0.6536 0.4325 0.0145 0.019 Uiso 0.619(5) 1 calc PR A 1
C5 C 0.5687(7) 0.5020(10) 0.1003(5) 0.0175(13) Uani 0.619(5) 1 d PDU A 1
H5 H 0.4759 0.5053 0.0811 0.021 Uiso 0.619(5) 1 calc PR A 1
C6 C 0.9212(4) 0.3996(3) 0.0474(2) 0.0161(8) Uani 0.619(5) 1 d PDU A 1
H6 H 0.8993 0.3867 -0.0004 0.019 Uiso 0.619(5) 1 calc PR A 1
C7 C 1.0488(4) 0.3718(3) 0.06969(19) 0.0155(8) Uani 0.619(5) 1 d PDU A 1
H7 H 1.0701 0.3836 0.1176 0.019 Uiso 0.619(5) 1 calc PR A 1
C8 C 1.1613(5) 0.3243(4) 0.0280(2) 0.0132(10) Uani 0.619(5) 1 d PDU A 1
C9 C 1.2927(5) 0.3079(5) 0.0591(3) 0.0167(10) Uani 0.619(5) 1 d PDU A 1
H9 H 1.3086 0.3267 0.1065 0.020 Uiso 0.619(5) 1 calc PR A 1
C10 C 1.4004(7) 0.2640(9) 0.0213(4) 0.0219(12) Uani 0.619(5) 1 d PDU A 1
H10 H 1.4896 0.2518 0.0430 0.026 Uiso 0.619(5) 1 calc PR A 1
C11 C 1.3783(10) 0.2378(16) -0.0485(5) 0.0217(15) Uani 0.619(5) 1 d PDU A 1
H11 H 1.4532 0.2099 -0.0749 0.026 Uiso 0.619(5) 1 calc PR A 1
C12 C 1.2464(8) 0.2526(9) -0.0794(4) 0.0224(13) Uani 0.619(5) 1 d PDU A 1
H12 H 1.2300 0.2328 -0.1266 0.027 Uiso 0.619(5) 1 calc PR A 1
C13 C 1.1385(7) 0.2963(6) -0.0412(3) 0.0181(12) Uani 0.619(5) 1 d PDU A 1
H13 H 1.0486 0.3070 -0.0626 0.022 Uiso 0.619(5) 1 calc PR A 1
N1A N 0.598(2) 0.545(4) 0.1618(13) 0.015(2) Uani 0.381(5) 1 d PDU A 2
C1A C 0.7140(15) 0.5404(18) 0.2035(7) 0.0156(18) Uani 0.381(5) 1 d PDU A 2
H1A H 0.7115 0.5671 0.2496 0.019 Uiso 0.381(5) 1 calc PR A 2
C2A C 0.8356(11) 0.4967(9) 0.1791(4) 0.0130(16) Uani 0.381(5) 1 d PDU A 2
H2A H 0.9180 0.4960 0.2079 0.016 Uiso 0.381(5) 1 calc PR A 2
C3A C 0.8395(8) 0.4539(7) 0.1132(4) 0.0110(14) Uani 0.381(5) 1 d PDU A 2
C4A C 0.7183(8) 0.4569(8) 0.0729(4) 0.0114(16) Uani 0.381(5) 1 d PDU A 2
H4A H 0.7175 0.4263 0.0278 0.014 Uiso 0.381(5) 1 calc PR A 2
C5A C 0.5984(11) 0.5038(16) 0.0969(8) 0.0168(19) Uani 0.381(5) 1 d PDU A 2
H5A H 0.5162 0.5071 0.0680 0.020 Uiso 0.381(5) 1 calc PR A 2
C6A C 0.9712(7) 0.4045(5) 0.0884(3) 0.0162(13) Uani 0.381(5) 1 d PDU A 2
H6A H 1.0476 0.4013 0.1211 0.019 Uiso 0.381(5) 1 calc PR A 2
C7A C 0.9936(6) 0.3653(5) 0.0273(3) 0.0151(13) Uani 0.381(5) 1 d PDU A 2
H7A H 0.9173 0.3662 -0.0054 0.018 Uiso 0.381(5) 1 calc PR A 2
C8A C 1.1266(8) 0.3196(7) 0.0043(4) 0.0145(15) Uani 0.381(5) 1 d PDU A 2
C9A C 1.2452(8) 0.3146(8) 0.0476(4) 0.0151(16) Uani 0.381(5) 1 d PDU A 2
H9A H 1.2396 0.3410 0.0937 0.018 Uiso 0.381(5) 1 calc PR A 2
C10A C 1.3706(11) 0.2727(15) 0.0261(6) 0.0211(18) Uani 0.381(5) 1 d PDU A 2
H10A H 1.4499 0.2710 0.0571 0.025 Uiso 0.381(5) 1 calc PR A 2
C11A C 1.3808(16) 0.233(3) -0.0409(8) 0.023(2) Uani 0.381(5) 1 d PDU A 2
H11A H 1.4667 0.2035 -0.0560 0.027 Uiso 0.381(5) 1 calc PR A 2
C12A C 1.2643(13) 0.2372(15) -0.0856(6) 0.0202(19) Uani 0.381(5) 1 d PDU A 2
H12A H 1.2702 0.2113 -0.1319 0.024 Uiso 0.381(5) 1 calc PR A 2
C13A C 1.1397(11) 0.2792(10) -0.0623(4) 0.0165(17) Uani 0.381(5) 1 d PDU A 2
H13A H 1.0601 0.2805 -0.0930 0.020 Uiso 0.381(5) 1 calc PR A 2
C14 C 0.4068(2) 0.59871(18) 0.36325(11) 0.0188(5) Uani 1 1 d D . .
H14 H 0.4316 0.6697 0.3636 0.023 Uiso 1 1 calc R A .
C15 C 0.3694(2) 0.55271(18) 0.42519(12) 0.0194(5) Uani 1 1 d . A .
H15 H 0.3685 0.5920 0.4671 0.023 Uiso 1 1 calc R . .
C16 C 0.3329(2) 0.44870(18) 0.42623(12) 0.0178(5) Uani 1 1 d . . .
C17 C 0.3408(3) 0.39441(18) 0.36344(12) 0.0219(5) Uani 1 1 d . A .
H17 H 0.3209 0.3226 0.3621 0.026 Uiso 1 1 calc R . .
C18 C 0.3778(3) 0.44611(18) 0.30317(12) 0.0215(5) Uani 1 1 d D . .
H18 H 0.3808 0.4086 0.2606 0.026 Uiso 1 1 calc R A .
C19 C 0.2818(2) 0.39750(18) 0.48920(12) 0.0187(5) Uani 1 1 d . A .
H19 H 0.2960 0.3252 0.4937 0.022 Uiso 1 1 calc R . .
C20 C 0.2166(3) 0.44661(18) 0.54041(12) 0.0208(5) Uani 1 1 d . . .
H20 H 0.2093 0.5194 0.5363 0.025 Uiso 1 1 calc R A .
C21 C 0.1550(2) 0.39986(17) 0.60270(12) 0.0177(5) Uani 1 1 d . A .
C22 C 0.0413(3) 0.44844(19) 0.63403(12) 0.0222(5) Uani 1 1 d . . .
H22 H 0.0095 0.5132 0.6167 0.027 Uiso 1 1 calc R A .
C23 C -0.0261(3) 0.40380(19) 0.69006(13) 0.0244(5) Uani 1 1 d . A .
H23 H -0.1042 0.4375 0.7105 0.029 Uiso 1 1 calc R . .
C24 C 0.0201(3) 0.31034(19) 0.71617(13) 0.0238(5) Uani 1 1 d . . .
H24 H -0.0271 0.2792 0.7541 0.029 Uiso 1 1 calc R A .
C25 C 0.1357(3) 0.26168(19) 0.68698(12) 0.0212(5) Uani 1 1 d . A .
H25 H 0.1687 0.1981 0.7057 0.025 Uiso 1 1 calc R . .
C26 C 0.2032(2) 0.30583(17) 0.63046(12) 0.0192(5) Uani 1 1 d . . .
H26 H 0.2821 0.2723 0.6106 0.023 Uiso 1 1 calc R A .

loop_
_atom_site_aniso_label
_atom_site_aniso_U_11
_atom_site_aniso_U_22
_atom_site_aniso_U_33
_atom_site_aniso_U_23
_atom_site_aniso_U_13
_atom_site_aniso_U_12
Zn1 0.01472(14) 0.01555(14) 0.01404(13) -0.00208(10) 0.00171(10) 0.00108(10)
Br1 0.01544(12) 0.02415(14) 0.02075(12) -0.00232(9) -0.00280(9) 0.00151(9)
Br2 0.02955(14) 0.01616(13) 0.02073(13) -0.00257(9) 0.00209(10) -0.00258(9)
N2 0.0156(10) 0.0170(10) 0.0148(9) -0.0009(8) 0.0009(7) 0.0019(7)
N1 0.015(2) 0.015(3) 0.013(2) 0.000(3) 0.003(2) 0.001(2)
C1 0.018(2) 0.017(2) 0.012(3) 0.000(2) 0.005(2) -0.002(2)
C2 0.0130(17) 0.016(2) 0.010(3) 0.000(2) 0.004(2) 0.0014(15)
C3 0.017(2) 0.0107(17) 0.009(2) 0.0027(18) -0.0025(18) -0.0016(17)
C4 0.009(3) 0.023(2) 0.014(2) -0.0016(18) -0.0027(19) 0.004(2)
C5 0.016(3) 0.022(2) 0.016(2) -0.0022(18) 0.012(2) 0.004(3)
C6 0.0172(19) 0.0170(18) 0.0141(18) -0.0017(14) 0.0015(15) -0.0012(14)
C7 0.0166(19) 0.0179(18) 0.0120(17) -0.0022(14) 0.0002(15) -0.0025(14)
C8 0.013(2) 0.0105(17) 0.016(2) 0.0031(19) 0.0006(17) 0.0008(18)
C9 0.014(3) 0.019(2) 0.018(2) 0.0031(18) -0.0002(19) 0.003(2)
C10 0.016(3) 0.021(3) 0.028(2) 0.0048(19) 0.005(2) 0.006(2)
C11 0.021(2) 0.019(3) 0.026(3) 0.000(3) 0.013(2) 0.004(2)
C12 0.027(3) 0.017(3) 0.023(2) 0.002(2) 0.003(2) 0.004(2)
C13 0.0161(19) 0.017(3) 0.021(3) 0.000(2) 0.003(2) 0.0045(17)
N1A 0.014(3) 0.016(4) 0.016(3) 0.005(3) 0.005(3) 0.003(3)
C1A 0.012(3) 0.016(3) 0.018(4) 0.003(4) 0.006(3) 0.003(3)
C2A 0.018(3) 0.014(3) 0.008(4) -0.003(3) 0.008(3) -0.001(2)
C3A 0.011(3) 0.015(3) 0.008(3) 0.002(3) -0.001(3) 0.000(2)
C4A 0.009(4) 0.018(3) 0.007(3) 0.001(2) -0.004(3) -0.002(3)
C5A 0.012(4) 0.020(3) 0.018(3) 0.003(3) -0.001(3) 0.000(4)
C6A 0.014(3) 0.020(3) 0.015(3) 0.002(2) -0.001(2) -0.003(2)
C7A 0.012(3) 0.016(3) 0.018(3) -0.001(2) -0.001(2) 0.003(2)
C8A 0.009(3) 0.016(3) 0.018(4) 0.003(3) 0.000(3) 0.002(2)
C9A 0.010(4) 0.019(3) 0.016(3) 0.002(3) -0.002(3) 0.005(3)
C10A 0.013(4) 0.023(4) 0.027(3) -0.002(3) -0.006(3) 0.003(3)
C11A 0.018(3) 0.018(4) 0.033(4) 0.005(4) 0.002(3) 0.005(3)
C12A 0.020(3) 0.019(4) 0.022(3) -0.001(3) 0.012(3) 0.005(3)
C13A 0.020(3) 0.015(4) 0.015(4) -0.002(3) 0.005(3) 0.000(3)
C14 0.0194(12) 0.0178(12) 0.0191(11) -0.0032(9) 0.0025(9) -0.0032(9)
C15 0.0214(12) 0.0205(12) 0.0165(11) -0.0033(9) 0.0027(9) -0.0026(9)
C16 0.0146(11) 0.0182(12) 0.0205(11) 0.0005(9) 0.0004(9) 0.0014(9)
C17 0.0295(14) 0.0134(12) 0.0227(12) -0.0005(9) 0.0021(10) 0.0009(10)
C18 0.0278(14) 0.0181(12) 0.0186(11) -0.0047(10) 0.0042(10) 0.0017(10)
C19 0.0181(12) 0.0159(12) 0.0223(12) 0.0030(9) 0.0011(9) 0.0003(9)
C20 0.0207(12) 0.0159(12) 0.0257(12) 0.0035(10) 0.0021(10) 0.0002(9)
C21 0.0168(11) 0.0172(12) 0.0193(11) 0.0002(9) 0.0026(9) -0.0014(9)
C22 0.0200(12) 0.0199(13) 0.0267(12) 0.0026(10) 0.0036(10) 0.0042(9)
C23 0.0202(13) 0.0261(14) 0.0272(13) -0.0006(11) 0.0079(10) 0.0039(10)
C24 0.0253(13) 0.0217(13) 0.0244(12) 0.0029(10) 0.0050(10) -0.0041(10)
C25 0.0251(13) 0.0159(12) 0.0226(12) 0.0022(10) 0.0001(10) 0.0003(10)
C26 0.0192(12) 0.0157(12) 0.0228(12) -0.0026(9) 0.0032(9) 0.0009(9)

loop_
_atom_type_symbol
_atom_type_description
_atom_type_scat_dispersion_real
_atom_type_scat_dispersion_imag
_atom_type_scat_source
C C 0.0033 0.0016 'International Tables Vol C Tables 4.2.6.8 and 6.1.1.4'
H H 0.0000 0.0000 'International Tables Vol C Tables 4.2.6.8 and 6.1.1.4'
N N 0.0061 0.0033 'International Tables Vol C Tables 4.2.6.8 and 6.1.1.4'
Zn Zn 0.2839 1.4301 'International Tables Vol C Tables 4.2.6.8 and 6.1.1.4'
Br Br -0.2901 2.4595 'International Tables Vol C Tables 4.2.6.8 and 6.1.1.4'

loop_
_geom_angle_atom_site_label_1
_geom_angle_atom_site_label_2
_geom_angle_atom_site_label_3
_geom_angle
N1 Zn1 N2 102.4(8)
N1 Zn1 N1A 2(2)
N2 Zn1 N1A 104.6(13)
N1 Zn1 Br2 115.3(8)
N2 Zn1 Br2 107.83(5)
N1A Zn1 Br2 113.4(14)
N1 Zn1 Br1 106.4(3)
N2 Zn1 Br1 108.56(5)
N1A Zn1 Br1 106.4(4)
Br2 Zn1 Br1 115.446(14)
C18 N2 C14 117.86(19)
C18 N2 Zn1 120.31(14)
C14 N2 Zn1 121.33(15)
C1 N1 C5 116.1(9)
C1 N1 Zn1 125.2(7)
C5 N1 Zn1 118.0(7)
N1 C1 C2 124.3(7)
C1 C2 C3 118.9(5)
C2 C3 C4 118.1(5)
C2 C3 C6 122.4(4)
C4 C3 C6 119.5(4)
C5 C4 C3 119.2(5)
N1 C5 C4 123.5(7)
C7 C6 C3 126.9(4)
C6 C7 C8 127.0(4)
C13 C8 C9 119.6(4)
C13 C8 C7 121.6(4)
C9 C8 C7 118.8(4)
C10 C9 C8 120.1(5)
C9 C10 C11 120.2(5)
C12 C11 C10 119.8(5)
C13 C12 C11 119.9(5)
C12 C13 C8 120.4(5)
C1A N1A C5A 120.5(16)
C1A N1A Zn1 111.7(10)
C5A N1A Zn1 127.9(10)
N1A C1A C2A 120.0(12)
C1A C2A C3A 120.8(8)
C4A C3A C2A 117.9(8)
C4A C3A C6A 122.0(6)
C2A C3A C6A 120.0(6)
C5A C4A C3A 120.8(8)
N1A C5A C4A 119.9(12)
C7A C6A C3A 127.4(6)
C6A C7A C8A 125.7(6)
C13A C8A C9A 116.6(8)
C13A C8A C7A 121.2(6)
C9A C8A C7A 122.1(6)
C10A C9A C8A 122.4(8)
C9A C10A C11A 119.7(8)
C10A C11A C12A 119.4(8)
C13A C12A C11A 119.4(8)
C12A C13A C8A 122.4(8)
N2 C14 C15 122.6(2)
C14 C15 C16 119.9(2)
C15 C16 C17 117.3(2)
C15 C16 C19 122.4(2)
C17 C16 C19 120.2(2)
C18 C17 C16 119.5(2)
N2 C18 C17 122.8(2)
C20 C19 C16 123.6(2)
C19 C20 C21 126.7(2)
C22 C21 C26 118.6(2)
C22 C21 C20 119.0(2)
C26 C21 C20 122.3(2)
C23 C22 C21 121.0(2)
C24 C23 C22 120.0(2)
C23 C24 C25 120.1(2)
C26 C25 C24 120.2(2)
C25 C26 C21 120.1(2)

loop_
_geom_bond_atom_site_label_1
_geom_bond_atom_site_label_2
_geom_bond_distance
Zn1 N1 2.021(12)
Zn1 N2 2.0478(18)
Zn1 N1A 2.06(2)
Zn1 Br2 2.3465(4)
Zn1 Br1 2.3735(3)
N2 C18 1.343(3)
N2 C14 1.346(3)
N1 C1 1.356(6)
N1 C5 1.359(5)
C1 C2 1.391(6)
C2 C3 1.396(5)
C3 C4 1.399(5)
C3 C6 1.465(6)
C4 C5 1.398(6)
C6 C7 1.327(6)
C7 C8 1.477(5)
C8 C13 1.388(5)
C8 C9 1.390(4)
C9 C10 1.385(5)
C10 C11 1.393(6)
C11 C12 1.389(6)
C12 C13 1.388(6)
N1A C1A 1.354(7)
N1A C5A 1.355(7)
C1A C2A 1.373(8)
C2A C3A 1.380(6)
C3A C4A 1.376(6)
C3A C6A 1.489(10)
C4A C5A 1.375(8)
C6A C7A 1.296(9)
C7A C8A 1.468(9)
C8A C13A 1.387(6)
C8A C9A 1.388(6)
C9A C10A 1.376(7)
C10A C11A 1.388(7)
C11A C12A 1.389(7)
C12A C13A 1.383(7)
C14 C15 1.380(3)
C15 C16 1.392(3)
C16 C17 1.397(3)
C16 C19 1.466(3)
C17 C18 1.385(3)
C19 C20 1.330(3)
C20 C21 1.468(3)
C21 C22 1.393(3)
C21 C26 1.404(3)
C22 C23 1.385(3)
C23 C24 1.380(3)
C24 C25 1.390(3)
C25 C26 1.390(3)
